data_2001164
loop_
_publ_author_name
'Guelzim, A.'
'Khrifi, S.'
'Baert, F.'
'Asfari, Z.'
'Vicens, J.'

_publ_section_title
;Structure of diethyl
 5,11,17,23-tetra-<i>tert</i>-butyl-26,28-bis(2-methoxyethoxy)calix[4]arene-25,27-bis(oxyacetate)
;
_journal_issue 12
_journal_name_full 'Acta Crystallographica Section C'
_journal_page_first 2121
_journal_page_last 2124
_journal_paper_doi 10.1107/S010827019300349X
_journal_volume 49
_journal_year 1993
_chemical_formula_sum 'C58 H80 O10'
_chemical_formula_weight 937.3
_symmetry_cell_setting monoclinic
_symmetry_space_group_name_Hall 'C -2yc'
_symmetry_space_group_name_H-M 'C 1 c 1'
_atom_type_scat_source 'IntTabIV and Stewart, Davidson & Simpson (1965)'
_cell_angle_alpha 90.0
_cell_angle_beta 126.910(10)
_cell_angle_gamma 90.0
_cell_formula_units_Z 4
_cell_length_a 25.767(2)
_cell_length_b 13.897(2)
_cell_length_c 19.867(4)
_cell_measurement_reflns_used 25
_cell_measurement_temperature 293
_cell_measurement_theta_max 27
_cell_measurement_theta_min 15
_cell_volume 5688.3(17)
_diffrn_measurement_device 'Enraf-Nonius CAD-4'
_diffrn_measurement_method \w/2\q
_diffrn_radiation_type CuK\a
_diffrn_radiation_wavelength 1.5418
_diffrn_reflns_av_R_equivalents 0.03
_diffrn_reflns_limit_h_max 28
_diffrn_reflns_limit_h_min -28
_diffrn_reflns_limit_k_max 15
_diffrn_reflns_limit_k_min 0
_diffrn_reflns_limit_l_max 27
_diffrn_reflns_limit_l_min 0
_diffrn_reflns_number 8108
_diffrn_reflns_theta_max 60
_diffrn_standards_decay_% 4
_diffrn_standards_interval_time 120
_diffrn_standards_number 5
_exptl_absorpt_coefficient_mu 0.55
_exptl_absorpt_correction_type 'None. Lorentz-Polarisation correction applied'
_exptl_crystal_colour Colourless
_exptl_crystal_density_diffrn 1.095
_exptl_crystal_description Parallelepiped
_exptl_crystal_size_max 0.75
_exptl_crystal_size_mid 0.30
_exptl_crystal_size_min 0.30
_refine_diff_density_max 0.28
_refine_diff_density_min -0.17
_refine_ls_goodness_of_fit_obs 2.31
_refine_ls_hydrogen_treatment noref
_refine_ls_number_parameters 613
_refine_ls_number_reflns 3068
_refine_ls_R_factor_obs 0.062
_refine_ls_shift/esd_max 0.095
_refine_ls_structure_factor_coef F
_refine_ls_weighting_scheme unit
_refine_ls_wR_factor_obs 0.062
_reflns_number_observed 3068
_reflns_number_total 4225
_reflns_observed_criterion I>3\s(I)
_cod_data_source_file pa1034.cif
_cod_data_source_block pa1034_structure_1_of_1
_cod_original_cell_volume 5688.3(4)
_cod_database_code 2001164

loop_
_atom_site_label
_atom_site_fract_x
_atom_site_fract_y
_atom_site_fract_z
_atom_site_U_iso_or_equiv
C(1) .8479(5) .1514(9) .6798(7) .097(18)
C(2) .9062(5) .1278(9) .7561(7) .060(17)
C(3) .9430(5) .0611(10) .7507(7) .067(17)
C(4) .9224(6) .0168(10) .6783(8) .096(20)
C(5) .8615(6) .0378(9) .6042(7) .083(18)
C(6) .8219(5) .1081(8) .6038(6) .050(15)
O(1) .80790(10) .2244(3) .67920(10) .094(7)
C(7) .8336(4) .3215(6) .7036(7) .109(17)
C(8) .8147(5) .3787(9) .6370(8) .112(20)
O(2) .7928(4) .3568(5) .5604(5) .123(14)
O(3) .8155(5) .4771(5) .6540(6) .139(20)
C(9) .8065(9) .5454(8) .5911(9) .129(22)
C(10) .8241(15) .6255(12) .620(2) .149(24)
C(11) .9643(4) -.0609(8) .6757(5) .110(15)
C(12) 1.0265(5) -.0841(11) .7558(7) .107(20)
C(13) .9280(10) -.1483(16) .6394(18) .130(24)
C(14) .9824(8) -.0331(12) .6209(12) .141(24)
C(15) .7554(6) .1316(9) .5244(7) .075(17)
C(16) .7013(5) .0888(9) .5254(7) .058(16)
C(17) .6939(5) -.0121(9) .5212(7) .053(16)
C(18) .6453(6) -.0536(9) .5226(7) .065(17)
C(19) .6071(6) .0057(9) .5322(7) .075(17)
C(20) .6129(5) .1027(8) .5390(6) .050(15)
C(21) .6617(3) .1441(5) .5336(4) .056(9)
O(4) .6668(2) .2458(3) .5393(3) .063(6)
C(22) .6264(4) .2908(5) .4597(5) .094(12)
C(23) .6292(4) .3963(6) .4722(6) .118(14)
O(5) .5917(3) .4131(4) .5018(4) .109(13)
C(24) .5886(6) .5134(7) .5261(9) .127(23)
C(25) .6358(4) -.1675(5) .5112(5) .114(14)
C(26) .6661(8) -.2105(7) .4801(11) .122(23)
C(27) .5685(6) -.1922(8) .4550(15) .101(22)
C(28) .6592(13) -.2041(9) .5954(10) .133(23)
C(29) .5757(5) .1607(9) .5589(7) .061(17)
C(30) .5928(6) .1309(9) .6447(7) .063(17)
C(31) .5557(6) .0576(10) .6469(8) .070(19)
C(32) .5762(6) .0107(10) .7229(7) .066(18)
C(33) .6379(6) .0404(10) .7968(7) .069(19)
C(34) .6733(5) .1137(10) .7931(7) .060(18)
C(35) .6518(5) .1605(8) .7183(6) .053(14)
O(6) .6920(2) .2228(4) .7195(3) .064(7)
C(36) .6726(4) .3182(7) .7014(5) .092(14)
C(37) .6895(4) .3833(7) .7766(6) .086(13)
O(7) .6999(4) .3552(6) .8379(5) .124(16)
O(8) .6799(4) .4686(5) .7536(5) .114(15)
C(38) .6995(8) .5309(12) .8306(13) .122(24)
C(39) .6643(8) .6244(12) .7816(13) .122(24)
C(40) .5392(3) -.0706(6) .7263(5) .086(12)
C(41) .4810(6) -.0977(8) .6421(5) .093.(20)
C(42) .5808(5) -.1624(7) .7558(6) .122(18)
C(43) .5331(5) -.0596(8) .7935(5) .091(17)
C(44) .7435(5) .1355(9) .8737(6) .055(16)
C(45) .7957(5) .0898(8) .8699(6) .048(14)
C(46) .8029(6) -.0083(9) .8746(7) .080(19)
C(47) .8503(6) -.0561(9) .8740(7) .085(19)
C(48) .8904(5) .0017(9) .8635(7) .064(17)
C(49) .8827(5) .1029(9) .8570(6) .054(17)
C(50) .8387(3) .1469(5) .8624(4) .052(9)
O(9) .8326(2) .2448(3) .8606(3) .067(6)
C(51) .8729(3) .2913(6) .9425(4) .064(11)
C(52) .8748(4) .3987(6) .9291(5) .089(13)
O(10) .9121(2) .4181(4) .8990(4) .092(9)
C(53) .9076(6) .5139(7) .8810(7) .114(20)
C(54) .8609(4) -.1624(6) .8788(6) .120(15)
C(55) .8727(7) -.2031(7) .8267(9) .124(24)
C(56) .8080(6) -.2186(7) .8743(11) .108(24)
C(57) .9172(9) -.1860(9) .9684(8) .127(23)
C(58) .9255(5) .1605(8) .8407(7) .065(17)
H(3) .9905 .0435 .8071 ?
H(5) .8445 .0 .5469 ?
H(7) .8860 .3176 .7445 ?
H(71) .8171 .3533 .7373 ?
H(9) .7557 .5477 .5383 ?
H(9A) .8344 .5210 .5700 ?
H(10) .8168 .6734 .5720 ?
H(10A) .8750 .6240 .6725 ?
H(10B) .7963 .6508 .6408 ?
H(12) 1.0185 -.1057 .8010 ?
H(12A) 1.0576 -.0215 .7789 ?
H(12B) 1.0494 -.1422 .7464 ?
H(13) .9126 -.1741 .6761 ?
H(13A) .9581 -.2020 .6390 ?
H(13B) .8859 -.1347 .5756 ?
H(14) 1.0102 .0328 .6439 ?
H(14A) .9390 -.0221 .5576 ?
H(14B) 1.0113 -.0894 .6210 ?
H(15) .7497 .2088 .5184 ?
H(15A) .7516 .1029 .4711 ?
H(17) .7258 -.0573 .5168 ?
H(19) .5702 -.0275 .5343 ?
H(22) .6430 .2734 .4226 ?
H(22A) .5770 .2660 .4276 ?
H(23) .6085 .4337 .4135 ?
H(23A) .6786 .4197 .5181 ?
H(24) .5586 .5149 .5473 ?
H(24A) .5681 .5603 .4724 ?
H(24B) .6370 .5375 .5763 ?
H(26) .7173 -.1937 .5208 ?
H(26A) .6449 -.1838 .4176 ?
H(26B) .6597 -.2876 .4779 ?
H(27) .5429 -.1601 .4768 ?
H(27A) .5632 -.2695 .4530 ?
H(27B) .5484 -.1658 .3927 ?
H(28) .7101 -.1873 .6407 ?
H(28A) .6525 -.2811 .5923 ?
H(28B) .6320 -.1704 .6142 ?
H(29) .5872 .2359 .5610 ?
H(29A) .5244 .1497 .5107 ?
H(31) .5102 .0366 .5889 ?
H(33) .6574 .0057 .8562 ?
H(36) .6953 .3500 .6753 ?
H(36A) .6206 .3192 .6547 ?
H(38) .7514 .5403 .8749 ?
H(38A) .6810 .5022 .8630 ?
H(39) .6721 .6794 .8252 ?
H(39A) .6129 .6105 .7368 ?
H(39B) .6834 .6485 .7487 ?
H(41) .4477 -.0377 .6147 ?
H(41A) .4577 -.1585 .6477 ?
H(41B) .4949 -.1167 .6023 ?
H(42) .5901 -.1811 .7112 ?
H(42A) .5552 -.2206 .7602 ?
H(42B) .6263 -.1500 .8168 ?
H(43) .5045 .0035 .7821 ?
H(43A) .5808 -.0518 .8526 ?
H(43B) .5096 -.1224 .7960 ?
H(44) .7483 .1076 .9280 ?
H(44A) .7506 .2125 .8799 ?
H(46) .7700 -.0511 .8790 ?
H(48) .9269 -.0316 .8605 ?
H(51) .8525 .2794 .9760 ?
H(51A) .9214 .2622 .9784 ?
H(52) .8964 .4357 .9881 ?
H(52A) .8258 .4244 .8835 ?
H(53) .9356 .5295 .8582 ?
H(53A) .9263 .5553 .9373 ?
H(53B) .8575 .5327 .8334 ?
H(55) .8331 -.1872 .7621 ?
H(55A) .8773 -.2801 .8359 ?
H(55B) .9172 -.1743 .8409 ?
H(56) .7625 -.2101 .8126 ?
H(56A) .8032 -.1916 .9213 ?
H(56B) .8209 -.2939 .8859 ?
H(57) .9606 -.1513 .9836 ?
H(57A) .9245 -.2629 .9751 ?
H(57B) .9068 -.1606 1.0105 ?
H(58) .9762 .1454 .8891 ?
H(58A) .9169 .2367 .8397 ?

loop_
_geom_angle_atom_site_label_1
_geom_angle_atom_site_label_2
_geom_angle_atom_site_label_3
_geom_angle
_geom_angle_publ_flag
C(2) C(1) C(6) 126.3(12) yes
C(2) C(1) O(1) 118.4(11) yes
C(6) C(1) O(1) 115.2(10) yes
C(1) C(2) C(3) 114.8(12) yes
C(1) C(2) C(58) 124.2(12) yes
C(3) C(2) C(58) 120.5(12) yes
C(2) C(3) C(4) 122.9(13) yes
C(3) C(4) C(5) 120.2(14) yes
C(3) C(4) C(11) 121.3(13) yes
C(5) C(4) C(11) 118.4(12) yes
C(4) C(5) C(6) 120.3(13) yes
C(1) C(6) C(5) 115.1(12) yes
C(1) C(6) C(15) 123.6(11) yes
C(5) C(6) C(15) 121.2(11) yes
C(1) O(1) C(7) 118.1(7) yes
O(1) C(7) C(8) 113.1(10) yes
C(7) C(8) O(2) 130.6(12) yes
C(7) C(8) O(3) 113.0(12) yes
O(2) C(8) O(3) 116.3(12) yes
C(8) O(3) C(9) 116.7(12) yes
O(3) C(9) C(10) 112.(2) yes
C(4) C(11) C(12) 116.6(10) yes
C(4) C(11) C(13) 110.5(14) yes
C(4) C(11) C(14) 112.3(12) yes
C(12) C(11) C(13) 108.5(14) yes
C(12) C(11) C(14) 103.6(12) yes
C(13) C(11) C(14) 104.5(15) yes
C(6) C(15) C(16) 112.0(11) yes
C(15) C(16) C(17) 118.7(12) yes
C(15) C(16) C(21) 122.5(11) yes
C(17) C(16) C(21) 118.8(11) yes
C(16) C(17) C(18) 120.1(12) yes
C(17) C(18) C(19) 118.6(13) yes
C(17) C(18) C(25) 118.0(11) yes
C(19) C(18) C(25) 123.3(12) yes
C(18) C(19) C(20) 124.3(13) yes
C(19) C(20) C(21) 115.9(11) yes
C(19) C(20) C(29) 121.4(12) yes
C(21) C(20) C(29) 122.4(10) yes
C(16) C(21) C(20) 122.1(9) yes
C(16) C(21) O(4) 122.0(8) yes
C(20) C(21) O(4) 115.8(7) yes
C(21) O(4) C(22) 112.4(6) yes
O(4) C(22) C(23) 108.8(7) yes
C(22) C(23) O(5) 104.7(8) yes
C(23) O(5) C(24) 117.9(9) yes
C(18) C(25) C(26) 114.3(11) yes
C(18) C(25) C(27) 111.1(11) yes
C(18) C(25) C(28) 104.8(12) yes
C(26) C(25) C(27) 106.9(13) yes
C(26) C(25) C(28) 113.4(13) yes
C(27) C(25) C(28) 106.2(14) yes
C(20) C(29) C(30) 110.4(11) yes
C(29) C(30) C(31) 118.6(12) yes
C(29) C(30) C(35) 119.3(12) yes
C(31) C(30) C(35) 120.6(13) yes
C(30) C(31) C(32) 122.3(13) yes
C(31) C(32) C(33) 115.6(13) yes
C(31) C(32) C(40) 123.3(12) yes
C(33) C(32) C(40) 120.9(12) yes
C(32) C(33) C(34) 120.9(13) yes
C(33) C(34) C(35) 122.7(12) yes
C(33) C(34) C(44) 118.5(12) yes
C(35) C(34) C(44) 118.4(11) yes
C(30) C(35) C(34) 117.7(12) yes
C(30) C(35) O(6) 123.6(11) yes
C(34) C(35) O(6) 118.3(11) yes
C(35) O(6) C(36) 117.4(8) yes
O(6) C(36) C(37) 117.0(8) yes
C(36) C(37) O(7) 124.7(10) yes
C(36) C(37) O(8) 108.6(9) yes
O(7) C(37) O(8) 125.8(11) yes
C(37) O(8) C(38) 107.1(11) yes
O(8) C(38) C(39) 97.3(15) yes
C(32) C(40) C(41) 112.4(9) yes
C(32) C(40) C(42) 109.0(9) yes
C(32) C(40) C(43) 112.7(9) yes
C(41) C(40) C(42) 102.8(8) yes
C(41) C(40) C(43) 118.3(9) yes
C(42) C(40) C(43) 99.9(8) yes
C(34) C(44) C(45) 112.3(10) yes
C(44) C(45) C(46) 119.8(11) yes
C(44) C(45) C(50) 122.0(10) yes
C(46) C(45) C(50) 118.2(11) yes
C(45) C(46) C(47) 123.8(13) yes
C(46) C(47) C(48) 116.7(12) yes
C(46) C(47) C(54) 126.7(12) yes
C(48) C(47) C(54) 116.5(11) yes
C(47) C(48) C(49) 120.1(12) yes
C(48) C(49) C(50) 121.4(11) yes
C(48) C(49) C(58) 117.1(11) yes
C(50) C(49) C(58) 121.4(10) yes
C(45) C(50) C(49) 119.6(9) yes
C(45) C(50) O(9) 117.8(7) yes
C(49) C(50) O(9) 122.6(8) yes
C(50) O(9) C(51) 114.8(6) yes
O(9) C(51) C(52) 108.5(6) yes
C(51) C(52) O(10) 111.1(7) yes
C(52) O(10) C(53) 108.8(8) yes
C(47) C(54) C(55) 118.6(11) yes
C(47) C(54) C(56) 112.2(10) yes
C(47) C(54) C(57) 107.4(11) yes
C(55) C(54) C(56) 110.0(11) yes
C(55) C(54) C(57) 108.1(12) yes
C(56) C(54) C(57) 98.6(11) yes
C(2) C(58) C(49) 106.1(10) yes

loop_
_geom_bond_atom_site_label_1
_geom_bond_atom_site_label_2
_geom_bond_distance
_geom_bond_publ_flag
C(1) C(2) 1.389(17) yes
C(1) C(6) 1.370(15) yes
C(1) O(1) 1.440(14) yes
C(2) C(3) 1.37(2) yes
C(2) C(58) 1.509(17) yes
C(3) C(4) 1.347(18) yes
C(4) C(5) 1.394(19) yes
C(4) C(11) 1.55(2) yes
C(5) C(6) 1.41(2) yes
C(6) C(15) 1.510(17) yes
O(1) C(7) 1.452(10) yes
C(7) C(8) 1.359(17) yes
C(8) O(2) 1.303(15) yes
C(8) O(3) 1.406(15) yes
O(3) C(9) 1.474(18) yes
C(9) C(10) 1.21(2) yes
C(11) C(12) 1.463(15) yes
C(11) C(13) 1.44(3) yes
C(11) C(14) 1.47(3) yes
C(15) C(16) 1.53(2) yes
C(16) C(17) 1.411(18) yes
C(16) C(21) 1.364(17) yes
C(17) C(18) 1.39(2) yes
C(18) C(19) 1.38(2) yes
C(18) C(25) 1.597(14) yes
C(19) C(20) 1.353(17) yes
C(20) C(21) 1.445(17) yes
C(20) C(29) 1.48(2) yes
C(21) O(4) 1.417(8) yes
O(4) C(22) 1.413(9) yes
C(22) C(23) 1.482(11) yes
C(23) O(5) 1.420(15) yes
O(5) C(24) 1.493(12) yes
C(25) C(26) 1.39(2) yes
C(25) C(27) 1.43(3) yes
C(25) C(28) 1.49(2) yes
C(29) C(30) 1.538(17) yes
C(30) C(31) 1.42(2) yes
C(30) C(35) 1.395(17) yes
C(31) C(32) 1.423(18) yes
C(32) C(33) 1.431(19) yes
C(32) C(40) 1.506(18) yes
C(33) C(34) 1.40(2) yes
C(34) C(35) 1.396(16) yes
C(34) C(44) 1.565(17) yes
C(35) O(6) 1.340(15) yes
O(6) C(36) 1.387(11) yes
C(36) C(37) 1.569(13) yes
C(37) O(7) 1.147(13) yes
C(37) O(8) 1.241(12) yes
O(8) C(38) 1.56(2) yes
C(38) C(39) 1.55(3) yes
C(40) C(41) 1.476(13) yes
C(40) C(42) 1.539(14) yes
C(40) C(43) 1.443(14) yes
C(44) C(45) 1.53(2) yes
C(45) C(46) 1.371(17) yes
C(45) C(50) 1.443(16) yes
C(46) C(47) 1.40(2) yes
C(47) C(48) 1.42(2) yes
C(47) C(54) 1.495(15) yes
C(48) C(49) 1.415(18) yes
C(49) C(50) 1.349(17) yes
C(49) C(58) 1.55(2) yes
C(50) O(9) 1.366(8) yes
O(9) C(51) 1.454(8) yes
C(51) C(52) 1.521(12) yes
C(52) O(10) 1.430(13) yes
O(10) C(53) 1.365(11) yes
C(54) C(55) 1.36(2) yes
C(54) C(56) 1.53(2) yes
C(54) C(57) 1.510(17) yes
